data_7244141
loop_
_publ_author_name
'Park, Jiwon'
'Koo, Jin Young'
'Choi, Hee Cheul'

_publ_section_title
;
 The solvent influenced coordination variation of flexible ligands to
 Y(iii) towards MOF structural diversity
;
_journal_issue 4
_journal_name_full CrystEngComm
_journal_page_first 846
_journal_page_last 853
_journal_paper_doi 10.1039/D1CE01429C
_journal_volume 24
_journal_year 2022
_chemical_formula_sum 'C18 H29 N2 O18.5 Y2'
_chemical_formula_weight 747.25
_space_group_crystal_system triclinic
_space_group_IT_number 2
_space_group_name_Hall '-P 1'
_space_group_name_H-M_alt 'P -1'
_atom_sites_solution_hydrogens geom
_audit_creation_method SHELXL-2018/3
_audit_update_record
;
2021-12-10 deposited with the CCDC.	2021-12-20 downloaded from the CCDC.
;
_cell_angle_alpha 81.28(3)
_cell_angle_beta 79.95(3)
_cell_angle_gamma 79.63(3)
_cell_formula_units_Z 2
_cell_length_a 8.5200(17)
_cell_length_b 10.069(2)
_cell_length_c 16.751(3)
_cell_measurement_reflns_used 14372
_cell_measurement_temperature 100(2)
_cell_measurement_theta_max 29.566
_cell_measurement_theta_min 0.430
_cell_volume 1381.1(5)
_computing_cell_refinement 'HKL3000sm (Otwinowski & Minor, 1997)'
_computing_data_collection 'PAL BL2D-SMDC Program (Shin et. al, 2016)'
_computing_data_reduction 'HKL3000sm (Otwinowski & Minor, 1997)'
_computing_structure_refinement 'SHELXL-2018/3 (Sheldrick, 2018)'
_computing_structure_solution 'SHELXT 2014/5 (Sheldrick, 2014)'
_diffrn_ambient_temperature 100(2)
_diffrn_measured_fraction_theta_full 0.905
_diffrn_measured_fraction_theta_max 0.885
_diffrn_measurement_device_type 'Rayonix MX225HS CCD area detector'
_diffrn_measurement_method 'omega scan'
_diffrn_radiation_type synchrotron
_diffrn_radiation_wavelength 0.750
_diffrn_reflns_av_R_equivalents 0.0398
_diffrn_reflns_av_unetI/netI 0.0472
_diffrn_reflns_Laue_measured_fraction_full 0.905
_diffrn_reflns_Laue_measured_fraction_max 0.885
_diffrn_reflns_limit_h_max 11
_diffrn_reflns_limit_h_min -11
_diffrn_reflns_limit_k_max 13
_diffrn_reflns_limit_k_min -13
_diffrn_reflns_limit_l_max 21
_diffrn_reflns_limit_l_min -22
_diffrn_reflns_number 10423
_diffrn_reflns_point_group_measured_fraction_full 0.905
_diffrn_reflns_point_group_measured_fraction_max 0.885
_diffrn_reflns_theta_full 26.744
_diffrn_reflns_theta_max 29.585
_diffrn_reflns_theta_min 1.313
_diffrn_source 'PLSII 2D bending magnet'
_exptl_absorpt_coefficient_mu 0.878
_exptl_absorpt_correction_T_max 1.000
_exptl_absorpt_correction_T_min 0.748
_exptl_absorpt_correction_type empirical
_exptl_absorpt_process_details 'HKL3000sm Scalepack(Otwinowski et.al,2003)'
_exptl_crystal_colour colorless
_exptl_crystal_density_diffrn 1.797
_exptl_crystal_description plate
_exptl_crystal_F_000 754
_exptl_crystal_size_max 0.098
_exptl_crystal_size_mid 0.018
_exptl_crystal_size_min 0.003
_refine_diff_density_max 2.317
_refine_diff_density_min -1.310
_refine_diff_density_rms 0.249
_refine_ls_extinction_method none
_refine_ls_goodness_of_fit_ref 1.115
_refine_ls_hydrogen_treatment constr
_refine_ls_matrix_type full
_refine_ls_number_parameters 374
_refine_ls_number_reflns 5825
_refine_ls_number_restraints 0
_refine_ls_restrained_S_all 1.115
_refine_ls_R_factor_all 0.0789
_refine_ls_R_factor_gt 0.0699
_refine_ls_shift/su_max 0.000
_refine_ls_shift/su_mean 0.000
_refine_ls_structure_factor_coef Fsqd
_refine_ls_weighting_details 'w=1/[\s^2^(Fo^2^)+(0.1587P)^2^+2.2502P] where P=(Fo^2^+2Fc^2^)/3'
_refine_ls_weighting_scheme calc
_refine_ls_wR_factor_gt 0.2312
_refine_ls_wR_factor_ref 0.2438
_reflns_Friedel_coverage 0.000
_reflns_number_gt 4545
_reflns_number_total 5825
_reflns_threshold_expression 'I > 2\s(I)'
_cod_data_source_file d1ce01429c2.cif
_cod_data_source_block Yfum_H2O
_cod_depositor_comments 'Adding full bibliography for 7244137--7244142.cif.'
_cod_original_formula_sum 'C18 H29 N2 O18.50 Y2'
_cod_database_code 7244141
_shelx_shelxl_version_number 2018/3
_shelx_space_group_comment
;
The symmetry employed for this shelxl refinement is uniquely defined
by the following loop, which should always be used as a source of
symmetry information in preference to the above space-group names.
They are only intended as comments.
;
_shelx_estimated_absorpt_t_min 0.919
_shelx_estimated_absorpt_t_max 0.997

loop_
_space_group_symop_operation_xyz
'x, y, z'
'-x, -y, -z'

loop_
_atom_site_label
_atom_site_type_symbol
_atom_site_fract_x
_atom_site_fract_y
_atom_site_fract_z
_atom_site_U_iso_or_equiv
_atom_site_adp_type
_atom_site_occupancy
_atom_site_site_symmetry_order
_atom_site_calc_flag
_atom_site_refinement_flags_posn
_atom_site_refinement_flags_adp
_atom_site_refinement_flags_occupancy
_atom_site_disorder_assembly
_atom_site_disorder_group
Y1 Y -0.11499(5) 0.35472(3) 0.11931(2) 0.0137(2) Uani 1 1 d . . . . .
Y2 Y 0.61216(5) 0.14632(3) 0.38479(2) 0.0139(2) Uani 1 1 d . . . . .
O1A O -0.2083(4) 0.5997(3) 0.1120(2) 0.0191(7) Uani 1 1 d . . . . .
O2A O -0.1444(4) 0.4991(3) 0.2312(2) 0.0212(7) Uani 1 1 d . . . . .
O3A O -0.3432(4) 0.9966(3) 0.2747(2) 0.0209(7) Uani 1 1 d . . . . .
O4A O -0.2732(4) 0.9039(3) 0.3940(2) 0.0197(7) Uani 1 1 d . . . . .
C1A C -0.1911(6) 0.6041(4) 0.1849(3) 0.0187(9) Uani 1 1 d . . . . .
C2A C -0.2329(6) 0.7401(4) 0.2155(3) 0.0214(10) Uani 1 1 d . . . . .
H2A H -0.251471 0.818546 0.176894 0.026 Uiso 1 1 calc R U . . .
C3A C -0.2454(6) 0.7575(4) 0.2931(3) 0.0221(10) Uani 1 1 d . . . . .
H3A H -0.224652 0.679981 0.331982 0.026 Uiso 1 1 calc R U . . .
C4A C -0.2911(6) 0.8952(4) 0.3220(3) 0.0191(9) Uani 1 1 d . . . . .
O1B O 0.1067(5) 0.4542(3) 0.0771(2) 0.0199(7) Uani 1 1 d . . . . .
O2B O 0.2565(4) 0.5894(3) -0.0093(2) 0.0180(7) Uani 1 1 d . . . . .
O3B O 0.4617(4) 0.2657(3) 0.2883(2) 0.0202(7) Uani 1 1 d . . . . .
O4B O 0.6345(4) 0.3549(3) 0.1889(2) 0.0190(7) Uani 1 1 d . . . . .
C1B C 0.2345(6) 0.5052(4) 0.0534(3) 0.0156(9) Uani 1 1 d . . . . .
C2B C 0.3700(6) 0.4629(5) 0.1015(3) 0.0195(10) Uani 1 1 d . . . . .
H2B H 0.468467 0.497087 0.082073 0.023 Uiso 1 1 calc R U . . .
C3B C 0.3580(6) 0.3785(4) 0.1710(3) 0.0182(10) Uani 1 1 d . . . . .
H3B H 0.257940 0.347378 0.191218 0.022 Uiso 1 1 calc R U . . .
C4B C 0.4956(6) 0.3306(4) 0.2186(3) 0.0164(9) Uani 1 1 d . . . . .
O1C O 0.8630(5) 0.1511(3) 0.3143(2) 0.0204(7) Uani 1 1 d . . . . .
O2C O 1.0391(4) 0.2317(3) 0.2131(2) 0.0201(7) Uani 1 1 d . . . . .
O3C O 1.2490(4) -0.1074(3) 0.5051(2) 0.0182(7) Uani 1 1 d . . . . .
O4C O 1.3992(5) 0.0300(3) 0.4205(2) 0.0210(8) Uani 1 1 d . . . . .
C1C C 1.0039(6) 0.1693(4) 0.2838(3) 0.0160(9) Uani 1 1 d . . . . .
C2C C 1.1411(6) 0.1179(4) 0.3305(3) 0.0186(10) Uani 1 1 d . . . . .
H2C H 1.239756 0.151995 0.311765 0.022 Uiso 1 1 calc R U . . .
C3C C 1.1327(6) 0.0266(4) 0.3970(3) 0.0199(10) Uani 1 1 d . . . . .
H3C H 1.035558 -0.009954 0.415354 0.024 Uiso 1 1 calc R U . . .
C4C C 1.2708(6) -0.0198(4) 0.4434(3) 0.0165(9) Uani 1 1 d . . . . .
O1 O -0.1777(5) 0.1254(3) 0.1271(2) 0.0227(8) Uani 1 1 d . . . . .
O2 O 0.0583(5) 0.2328(3) 0.0148(2) 0.0221(7) Uani 1 1 d . . . . .
O3 O 0.4240(5) 0.2614(3) 0.4838(2) 0.0242(8) Uani 1 1 d . . . . .
O4 O 0.6614(5) 0.3770(3) 0.3759(2) 0.0227(8) Uani 1 1 d . . . . .
O1SA O 0.2776(5) 0.5265(3) 0.4924(2) 0.0378(9) Uani 1 1 d . . . . .
C1SA C 0.2860(8) 0.6073(5) 0.4291(4) 0.0328(13) Uani 1 1 d . . . . .
H1SA H 0.344611 0.680265 0.425709 0.039 Uiso 1 1 calc R U . . .
N1SA N 0.2183(7) 0.5973(4) 0.3663(3) 0.0408(13) Uani 1 1 d . . . . .
C2SA C 0.1259(7) 0.4886(6) 0.3674(4) 0.0398(15) Uani 1 1 d . . . . .
H2SA H 0.059728 0.511778 0.323386 0.060 Uiso 1 1 calc R U . . .
H2SB H 0.055684 0.477295 0.420109 0.060 Uiso 1 1 calc R U . . .
H2SC H 0.199921 0.403538 0.359364 0.060 Uiso 1 1 calc R U . . .
C3SA C 0.2368(11) 0.6955(6) 0.2907(4) 0.069(2) Uani 1 1 d . . . . .
H3SA H 0.299212 0.647781 0.245696 0.103 Uiso 1 1 calc R U . . .
H3SB H 0.293375 0.767154 0.299785 0.103 Uiso 1 1 calc R U . . .
H3SC H 0.129959 0.736184 0.276925 0.103 Uiso 1 1 calc R U . . .
O1SB O 0.0696(4) 0.9151(3) 0.0814(2) 0.0320(8) Uani 1 1 d . . . A 1
N1SB N 0.3345(6) 0.9118(5) 0.0934(4) 0.0423(13) Uani 1 1 d . . . A 1
C1SB C 0.2147(11) 0.8728(8) 0.0604(6) 0.063(2) Uani 1 1 d . . . A 1
H1SB H 0.244449 0.811709 0.020305 0.075 Uiso 1 1 calc R U . A 1
C2SB C 0.353(2) 0.9977(8) 0.1444(6) 0.148(7) Uani 1 1 d . . . A 1
H2SD H 0.268660 0.993816 0.192300 0.178 Uiso 1 1 calc R U . A 1
H2SE H 0.344095 1.090683 0.115937 0.178 Uiso 1 1 calc R U . A 1
H2SF H 0.459230 0.971120 0.161875 0.178 Uiso 1 1 calc R U . A 1
C3SB C 0.4706(17) 0.8275(8) 0.0600(6) 0.150(7) Uani 1 1 d . . . A 1
H3SD H 0.443200 0.784065 0.016891 0.225 Uiso 1 1 calc R U . A 1
H3SE H 0.508320 0.757467 0.102845 0.225 Uiso 1 1 calc R U . A 1
H3SF H 0.556148 0.881818 0.036907 0.225 Uiso 1 1 calc R U . A 1
O1W O 0.177(2) 0.9684(12) 0.1104(9) 0.107(5) Uani 0.5 1 d . . P B 2

loop_
_atom_site_aniso_label
_atom_site_aniso_U_11
_atom_site_aniso_U_22
_atom_site_aniso_U_33
_atom_site_aniso_U_23
_atom_site_aniso_U_13
_atom_site_aniso_U_12
Y1 0.0165(3) 0.0037(3) 0.0233(3) 0.00049(19) -0.0151(2) 0.00216(18)
Y2 0.0169(3) 0.0039(3) 0.0234(3) 0.00039(19) -0.0154(2) 0.00190(18)
O1A 0.0264(18) 0.0073(13) 0.0254(17) -0.0006(11) -0.0139(15) 0.0010(12)
O2A 0.0290(18) 0.0070(13) 0.0302(18) -0.0013(12) -0.0173(16) 0.0016(12)
O3A 0.0263(18) 0.0083(13) 0.0300(18) -0.0021(12) -0.0154(16) 0.0025(12)
O4A 0.0265(18) 0.0082(13) 0.0260(17) -0.0003(11) -0.0142(15) 0.0013(12)
C1A 0.020(2) 0.0079(18) 0.031(2) -0.0034(16) -0.015(2) 0.0021(15)
C2A 0.029(3) 0.0057(17) 0.032(3) -0.0023(15) -0.017(2) 0.0016(16)
C3A 0.030(3) 0.0044(17) 0.034(3) -0.0021(16) -0.015(2) 0.0017(16)
C4A 0.024(2) 0.0077(18) 0.028(2) -0.0042(16) -0.010(2) -0.0006(16)
O1B 0.0224(18) 0.0126(14) 0.0259(18) 0.0039(12) -0.0135(16) -0.0015(12)
O2B 0.0205(16) 0.0135(14) 0.0222(16) 0.0023(11) -0.0140(14) -0.0021(12)
O3B 0.0191(17) 0.0131(15) 0.0305(19) 0.0061(12) -0.0189(16) -0.0011(12)
O4B 0.0155(17) 0.0168(16) 0.0255(18) 0.0032(12) -0.0125(15) -0.0003(12)
C1B 0.018(2) 0.0064(17) 0.026(2) -0.0021(15) -0.015(2) 0.0024(15)
C2B 0.021(2) 0.0123(19) 0.029(3) 0.0005(17) -0.019(2) 0.0000(16)
C3B 0.022(2) 0.0072(18) 0.029(3) 0.0018(16) -0.018(2) -0.0011(16)
C4B 0.017(2) 0.0059(17) 0.028(2) -0.0014(16) -0.015(2) 0.0032(15)
O1C 0.0174(17) 0.0176(16) 0.0266(19) 0.0036(13) -0.0125(16) -0.0004(13)
O2C 0.0207(17) 0.0106(14) 0.0303(19) 0.0061(12) -0.0192(16) 0.0011(12)
O3C 0.0210(17) 0.0107(14) 0.0252(17) 0.0047(11) -0.0166(15) -0.0018(12)
O4C 0.0200(17) 0.0148(15) 0.0294(19) 0.0029(12) -0.0128(16) -0.0017(13)
C1C 0.019(2) 0.0062(17) 0.025(2) 0.0005(15) -0.016(2) 0.0026(15)
C2C 0.021(2) 0.0084(18) 0.030(3) 0.0011(16) -0.018(2) -0.0006(16)
C3C 0.023(2) 0.0105(19) 0.030(3) 0.0015(17) -0.020(2) 0.0000(16)
C4C 0.019(2) 0.0063(17) 0.027(2) -0.0023(15) -0.016(2) 0.0026(15)
O1 0.033(2) 0.0091(13) 0.0288(19) -0.0006(12) -0.0136(17) -0.0027(13)
O2 0.0306(19) 0.0094(13) 0.0267(18) -0.0013(12) -0.0096(16) 0.0000(13)
O3 0.0302(19) 0.0098(14) 0.0294(19) 0.0008(12) -0.0055(17) 0.0034(13)
O4 0.033(2) 0.0103(13) 0.0283(18) -0.0010(12) -0.0155(17) -0.0043(13)
O1SA 0.054(2) 0.0189(15) 0.045(2) -0.0079(14) -0.027(2) 0.0041(15)
C1SA 0.048(4) 0.013(2) 0.041(3) -0.0034(19) -0.026(3) 0.002(2)
N1SA 0.058(3) 0.024(2) 0.046(3) -0.0077(19) -0.029(3) 0.005(2)
C2SA 0.037(3) 0.041(3) 0.051(4) -0.020(3) -0.029(3) 0.002(2)
C3SA 0.121(7) 0.036(3) 0.054(4) -0.005(3) -0.043(5) 0.005(4)
O1SB 0.032(2) 0.0199(15) 0.048(2) -0.0055(14) -0.0206(18) 0.0020(14)
N1SB 0.033(3) 0.029(2) 0.065(4) 0.005(2) -0.029(3) 0.0055(19)
C1SB 0.071(6) 0.045(4) 0.076(6) -0.014(4) -0.030(5) 0.003(4)
C2SB 0.37(2) 0.035(4) 0.061(5) -0.020(4) -0.061(9) -0.037(8)
C3SB 0.277(17) 0.057(5) 0.067(6) -0.012(4) -0.017(8) 0.097(8)
O1W 0.163(15) 0.061(7) 0.114(11) -0.014(7) -0.076(11) -0.006(8)

loop_
_atom_type_symbol
_atom_type_description
_atom_type_scat_dispersion_real
_atom_type_scat_dispersion_imag
_atom_type_scat_source
C C 0.0040 0.0019 'International Tables Vol C Tables 4.2.6.8 and 6.1.1.4'
H H 0.0000 0.0000 'International Tables Vol C Tables 4.2.6.8 and 6.1.1.4'
N N 0.0076 0.0039 'International Tables Vol C Tables 4.2.6.8 and 6.1.1.4'
O O 0.0130 0.0070 'International Tables Vol C Tables 4.2.6.8 and 6.1.1.4'
Y Y -3.0119 0.5663 'International Tables Vol C Tables 4.2.6.8 and 6.1.1.4'

loop_
_geom_angle_atom_site_label_1
_geom_angle_atom_site_label_2
_geom_angle_atom_site_label_3
_geom_angle
_geom_angle_site_symmetry_1
_geom_angle_site_symmetry_3
_geom_angle_publ_flag
O4B Y1 O1B 150.75(12) 1_455 . ?
O4B Y1 O2C 101.57(13) 1_455 1_455 ?
O1B Y1 O2C 82.54(13) . 1_455 ?
O4B Y1 O2B 81.72(13) 1_455 2_565 ?
O1B Y1 O2B 103.69(13) . 2_565 ?
O2C Y1 O2B 161.31(12) 1_455 2_565 ?
O4B Y1 O2 137.23(13) 1_455 . ?
O1B Y1 O2 71.23(13) . . ?
O2C Y1 O2 88.66(13) 1_455 . ?
O2B Y1 O2 77.04(12) 2_565 . ?
O4B Y1 O1 72.94(13) 1_455 . ?
O1B Y1 O1 135.46(13) . . ?
O2C Y1 O1 77.16(12) 1_455 . ?
O2B Y1 O1 86.42(12) 2_565 . ?
O2 Y1 O1 69.10(13) . . ?
O4B Y1 O1A 80.22(13) 1_455 . ?
O1B Y1 O1A 73.90(12) . . ?
O2C Y1 O1A 124.40(12) 1_455 . ?
O2B Y1 O1A 74.25(11) 2_565 . ?
O2 Y1 O1A 127.25(12) . . ?
O1 Y1 O1A 148.90(12) . . ?
O4B Y1 O2A 72.64(13) 1_455 . ?
O1B Y1 O2A 80.93(13) . . ?
O2C Y1 O2A 74.11(12) 1_455 . ?
O2B Y1 O2A 123.98(11) 2_565 . ?
O2 Y1 O2A 148.98(12) . . ?
O1 Y1 O2A 128.89(12) . . ?
O1A Y1 O2A 53.13(11) . . ?
O4B Y1 C1A 75.28(14) 1_455 . ?
O1B Y1 C1A 75.47(14) . . ?
O2C Y1 C1A 99.20(13) 1_455 . ?
O2B Y1 C1A 99.42(12) 2_565 . ?
O2 Y1 C1A 144.43(13) . . ?
O1 Y1 C1A 146.47(14) . . ?
O1A Y1 C1A 26.59(12) . . ?
O2A Y1 C1A 26.55(12) . . ?
O1C Y2 O4C 146.55(12) . 1_455 ?
O1C Y2 O3B 99.85(13) . . ?
O4C Y2 O3B 83.39(12) 1_455 . ?
O1C Y2 O3C 82.06(13) . 2_756 ?
O4C Y2 O3C 106.90(12) 1_455 2_756 ?
O3B Y2 O3C 158.51(12) . 2_756 ?
O1C Y2 O3 140.48(13) . . ?
O4C Y2 O3 72.59(13) 1_455 . ?
O3B Y2 O3 87.36(13) . . ?
O3C Y2 O3 78.22(13) 2_756 . ?
O1C Y2 O4 73.76(14) . . ?
O4C Y2 O4 138.07(13) 1_455 . ?
O3B Y2 O4 75.72(12) . . ?
O3C Y2 O4 84.43(11) 2_756 . ?
O3 Y2 O4 70.53(13) . . ?
O1C Y2 O4A 78.00(13) . 1_645 ?
O4C Y2 O4A 73.64(12) 1_455 1_645 ?
O3B Y2 O4A 126.37(12) . 1_645 ?
O3C Y2 O4A 75.07(11) 2_756 1_645 ?
O3 Y2 O4A 127.88(12) . 1_645 ?
O4 Y2 O4A 147.03(12) . 1_645 ?
O1C Y2 O3A 71.03(13) . 1_645 ?
O4C Y2 O3A 77.82(13) 1_455 1_645 ?
O3B Y2 O3A 75.31(12) . 1_645 ?
O3C Y2 O3A 124.76(11) 2_756 1_645 ?
O3 Y2 O3A 147.18(13) . 1_645 ?
O4 Y2 O3A 128.99(12) . 1_645 ?
O4A Y2 O3A 53.00(11) 1_645 1_645 ?
O1C Y2 C4A 73.58(14) . 1_645 ?
O4C Y2 C4A 73.11(14) 1_455 1_645 ?
O3B Y2 C4A 100.71(13) . 1_645 ?
O3C Y2 C4A 100.34(13) 2_756 1_645 ?
O3 Y2 C4A 143.52(13) . 1_645 ?
O4 Y2 C4A 145.95(14) . 1_645 ?
O4A Y2 C4A 26.49(12) 1_645 1_645 ?
O3A Y2 C4A 26.53(12) 1_645 1_645 ?
C1A O1A Y1 93.4(2) . . ?
C1A O2A Y1 91.2(3) . . ?
C4A O3A Y2 91.3(3) . 1_465 ?
C4A O4A Y2 93.1(3) . 1_465 ?
O2A C1A O1A 122.2(4) . . ?
O2A C1A C2A 120.6(4) . . ?
O1A C1A C2A 117.2(4) . . ?
O2A C1A Y1 62.3(2) . . ?
O1A C1A Y1 60.0(2) . . ?
C2A C1A Y1 177.1(3) . . ?
C3A C2A C1A 123.8(5) . . ?
C3A C2A H2A 118.1 . . ?
C1A C2A H2A 118.1 . . ?
C2A C3A C4A 122.5(5) . . ?
C2A C3A H3A 118.7 . . ?
C4A C3A H3A 118.7 . . ?
O3A C4A O4A 122.5(4) . . ?
O3A C4A C3A 120.1(4) . . ?
O4A C4A C3A 117.4(4) . . ?
O3A C4A Y2 62.2(2) . 1_465 ?
O4A C4A Y2 60.4(2) . 1_465 ?
C3A C4A Y2 176.6(4) . 1_465 ?
C1B O1B Y1 177.7(3) . . ?
C1B O2B Y1 129.6(3) . 2_565 ?
C4B O3B Y2 134.2(3) . . ?
C4B O4B Y1 165.9(3) . 1_655 ?
O2B C1B O1B 124.3(4) . . ?
O2B C1B C2B 116.9(4) . . ?
O1B C1B C2B 118.8(4) . . ?
C3B C2B C1B 122.1(5) . . ?
C3B C2B H2B 118.9 . . ?
C1B C2B H2B 118.9 . . ?
C2B C3B C4B 122.8(5) . . ?
C2B C3B H3B 118.6 . . ?
C4B C3B H3B 118.6 . . ?
O4B C4B O3B 123.7(4) . . ?
O4B C4B C3B 120.3(4) . . ?
O3B C4B C3B 116.0(4) . . ?
C1C O1C Y2 169.4(3) . . ?
C1C O2C Y1 132.9(3) . 1_655 ?
C4C O3C Y2 125.7(3) . 2_756 ?
C4C O4C Y2 172.4(3) . 1_655 ?
O1C C1C O2C 123.1(4) . . ?
O1C C1C C2C 120.8(4) . . ?
O2C C1C C2C 116.1(4) . . ?
C3C C2C C1C 123.5(5) . . ?
C3C C2C H2C 118.2 . . ?
C1C C2C H2C 118.2 . . ?
C2C C3C C4C 122.1(5) . . ?
C2C C3C H3C 118.9 . . ?
C4C C3C H3C 118.9 . . ?
O4C C4C O3C 124.1(4) . . ?
O4C C4C C3C 119.5(4) . . ?
O3C C4C C3C 116.4(4) . . ?
O1SA C1SA N1SA 123.3(5) . . ?
O1SA C1SA H1SA 118.3 . . ?
N1SA C1SA H1SA 118.3 . . ?
C1SA N1SA C2SA 121.3(5) . . ?
C1SA N1SA C3SA 120.8(5) . . ?
C2SA N1SA C3SA 117.9(5) . . ?
N1SA C2SA H2SA 109.5 . . ?
N1SA C2SA H2SB 109.5 . . ?
H2SA C2SA H2SB 109.5 . . ?
N1SA C2SA H2SC 109.5 . . ?
H2SA C2SA H2SC 109.5 . . ?
H2SB C2SA H2SC 109.5 . . ?
N1SA C3SA H3SA 109.5 . . ?
N1SA C3SA H3SB 109.5 . . ?
H3SA C3SA H3SB 109.5 . . ?
N1SA C3SA H3SC 109.5 . . ?
H3SA C3SA H3SC 109.5 . . ?
H3SB C3SA H3SC 109.5 . . ?
C2SB N1SB C1SB 140.2(9) . . ?
C2SB N1SB C3SB 118.5(10) . . ?
C1SB N1SB C3SB 101.2(8) . . ?
O1SB C1SB N1SB 122.0(7) . . ?
O1SB C1SB H1SB 119.0 . . ?
N1SB C1SB H1SB 119.0 . . ?
N1SB C2SB H2SD 109.5 . . ?
N1SB C2SB H2SE 109.5 . . ?
H2SD C2SB H2SE 109.5 . . ?
N1SB C2SB H2SF 109.5 . . ?
H2SD C2SB H2SF 109.5 . . ?
H2SE C2SB H2SF 109.5 . . ?
N1SB C3SB H3SD 109.5 . . ?
N1SB C3SB H3SE 109.5 . . ?
H3SD C3SB H3SE 109.5 . . ?
N1SB C3SB H3SF 109.5 . . ?
H3SD C3SB H3SF 109.5 . . ?
H3SE C3SB H3SF 109.5 . . ?

loop_
_geom_bond_atom_site_label_1
_geom_bond_atom_site_label_2
_geom_bond_distance
_geom_bond_site_symmetry_2
_geom_bond_publ_flag
Y1 O4B 2.246(4) 1_455 ?
Y1 O1B 2.252(4) . ?
Y1 O2C 2.295(3) 1_455 ?
Y1 O2B 2.320(3) 2_565 ?
Y1 O2 2.418(4) . ?
Y1 O1 2.442(3) . ?
Y1 O1A 2.443(3) . ?
Y1 O2A 2.494(3) . ?
Y1 C1A 2.816(4) . ?
Y2 O1C 2.258(4) . ?
Y2 O4C 2.280(4) 1_455 ?
Y2 O3B 2.298(3) . ?
Y2 O3C 2.309(3) 2_756 ?
Y2 O3 2.376(4) . ?
Y2 O4 2.412(3) . ?
Y2 O4A 2.453(3) 1_645 ?
Y2 O3A 2.492(3) 1_645 ?
Y2 C4A 2.816(4) 1_645 ?
O1A C1A 1.263(6) . ?
O2A C1A 1.259(5) . ?
O3A C4A 1.258(6) . ?
O4A C4A 1.258(6) . ?
C1A C2A 1.497(6) . ?
C2A C3A 1.321(8) . ?
C2A H2A 0.9500 . ?
C3A C4A 1.501(6) . ?
C3A H3A 0.9500 . ?
O1B C1B 1.263(6) . ?
O2B C1B 1.255(6) . ?
O3B C4B 1.261(6) . ?
O4B C4B 1.253(6) . ?
C1B C2B 1.485(6) . ?
C2B C3B 1.334(7) . ?
C2B H2B 0.9500 . ?
C3B C4B 1.500(6) . ?
C3B H3B 0.9500 . ?
O1C C1C 1.255(6) . ?
O2C C1C 1.268(6) . ?
O3C C4C 1.263(6) . ?
O4C C4C 1.260(6) . ?
C1C C2C 1.490(6) . ?
C2C C3C 1.332(6) . ?
C2C H2C 0.9500 . ?
C3C C4C 1.489(6) . ?
C3C H3C 0.9500 . ?
O1SA C1SA 1.235(7) . ?
C1SA N1SA 1.309(7) . ?
C1SA H1SA 0.9500 . ?
N1SA C2SA 1.455(8) . ?
N1SA C3SA 1.487(8) . ?
C2SA H2SA 0.9800 . ?
C2SA H2SB 0.9800 . ?
C2SA H2SC 0.9800 . ?
C3SA H3SA 0.9800 . ?
C3SA H3SB 0.9800 . ?
C3SA H3SC 0.9800 . ?
O1SB C1SB 1.240(10) . ?
N1SB C2SB 1.350(9) . ?
N1SB C1SB 1.382(10) . ?
N1SB C3SB 1.393(11) . ?
C1SB H1SB 0.9500 . ?
C2SB H2SD 0.9800 . ?
C2SB H2SE 0.9800 . ?
C2SB H2SF 0.9800 . ?
C3SB H3SD 0.9800 . ?
C3SB H3SE 0.9800 . ?
C3SB H3SF 0.9800 . ?

loop_
_geom_torsion_atom_site_label_1
_geom_torsion_atom_site_label_2
_geom_torsion_atom_site_label_3
_geom_torsion_atom_site_label_4
_geom_torsion
_geom_torsion_site_symmetry_1
_geom_torsion_site_symmetry_2
_geom_torsion_site_symmetry_3
_geom_torsion_site_symmetry_4
_geom_torsion_publ_flag
Y1 O2A C1A O1A 1.9(5) . . . . ?
Y1 O2A C1A C2A -179.7(4) . . . . ?
Y1 O1A C1A O2A -2.0(5) . . . . ?
Y1 O1A C1A C2A 179.6(4) . . . . ?
O2A C1A C2A C3A -9.5(9) . . . . ?
O1A C1A C2A C3A 168.9(6) . . . . ?
C1A C2A C3A C4A -178.6(4) . . . . ?
Y2 O3A C4A O4A -3.8(5) 1_465 . . . ?
Y2 O3A C4A C3A 177.1(4) 1_465 . . . ?
Y2 O4A C4A O3A 3.8(5) 1_465 . . . ?
Y2 O4A C4A C3A -177.0(4) 1_465 . . . ?
C2A C3A C4A O3A 11.0(9) . . . . ?
C2A C3A C4A O4A -168.2(6) . . . . ?
Y1 O2B C1B O1B -16.1(7) 2_565 . . . ?
Y1 O2B C1B C2B 163.1(3) 2_565 . . . ?
O2B C1B C2B C3B 177.1(4) . . . . ?
O1B C1B C2B C3B -3.6(7) . . . . ?
C1B C2B C3B C4B 177.6(4) . . . . ?
Y1 O4B C4B O3B 99.3(13) 1_655 . . . ?
Y1 O4B C4B C3B -80.4(13) 1_655 . . . ?
Y2 O3B C4B O4B -7.6(7) . . . . ?
Y2 O3B C4B C3B 172.0(3) . . . . ?
C2B C3B C4B O4B -9.3(7) . . . . ?
C2B C3B C4B O3B 171.1(4) . . . . ?
Y2 O1C C1C O2C -109.8(16) . . . . ?
Y2 O1C C1C C2C 70.0(18) . . . . ?
Y1 O2C C1C O1C 8.4(7) 1_655 . . . ?
Y1 O2C C1C C2C -171.3(3) 1_655 . . . ?
O1C C1C C2C C3C 15.2(7) . . . . ?
O2C C1C C2C C3C -165.0(4) . . . . ?
C1C C2C C3C C4C -178.3(4) . . . . ?
Y2 O3C C4C O4C 22.4(6) 2_756 . . . ?
Y2 O3C C4C C3C -156.7(3) 2_756 . . . ?
C2C C3C C4C O4C 1.4(7) . . . . ?
C2C C3C C4C O3C -179.5(4) . . . . ?
O1SA C1SA N1SA C2SA 0.4(10) . . . . ?
O1SA C1SA N1SA C3SA -178.2(6) . . . . ?
C2SB N1SB C1SB O1SB -5.9(16) . . . . ?
C3SB N1SB C1SB O1SB 172.8(8) . . . . ?
